data_1513103
loop_
_publ_author_name
'Li, Xiangmin'
'Wang, Sinan'
'Li, Tengfei'
'Li, Jian'
'Li, Hao'
'Wang, Wei'

_publ_section_title
;
 Formation of Dihydronaphthalenes via Organocatalytic Enatioselective
 Michael-Aldol Cascade Reactions with Arylalkanes.
;
_journal_issue 22
_journal_name_full 'Organic letters'
_journal_page_first 5634
_journal_page_last 5637
_journal_paper_doi 10.1021/ol402489e
_journal_volume 15
_journal_year 2013
_chemical_absolute_configuration ad
_chemical_formula_moiety 'C17 H11 Cl N2 O5'
_chemical_formula_sum 'C17 H11 Cl N2 O5'
_chemical_formula_weight 358.73
_chemical_name_systematic
; 
 ? 
;
_space_group_IT_number 4
_symmetry_cell_setting monoclinic
_symmetry_space_group_name_Hall 'P 2yb'
_symmetry_space_group_name_H-M 'P 1 21 1'
_atom_sites_solution_hydrogens geom
_atom_sites_solution_primary direct
_atom_sites_solution_secondary difmap
_audit_creation_method SHELXL-97
_cell_angle_alpha 90.00
_cell_angle_beta 90.45(3)
_cell_angle_gamma 90.00
_cell_formula_units_Z 4
_cell_length_a 12.080(2)
_cell_length_b 9.919(2)
_cell_length_c 13.700(3)
_cell_measurement_reflns_used 6184
_cell_measurement_temperature 296(2)
_cell_measurement_theta_max 67.09
_cell_measurement_theta_min 3.23
_cell_volume 1641.5(6)
_computing_cell_refinement 'Bruker SAINT'
_computing_data_collection 'Bruker APEX2'
_computing_data_reduction 'Bruker SAINT'
_computing_molecular_graphics 'Bruker SHELXTL'
_computing_publication_material 'Bruker SHELXTL'
_computing_structure_refinement 'SHELXL-97 (Sheldrick, 2008)'
_computing_structure_solution 'SHELXS-97 (Sheldrick, 2008)'
_diffrn_ambient_temperature 296(2)
_diffrn_measured_fraction_theta_full 0.914
_diffrn_measured_fraction_theta_max 0.914
_diffrn_measurement_device_type 'Bruker APEX-II CCD'
_diffrn_measurement_method '\f and \w scans'
_diffrn_radiation_monochromator graphite
_diffrn_radiation_source 'fine-focus sealed tube'
_diffrn_radiation_type CuK\a
_diffrn_radiation_wavelength 1.54178
_diffrn_reflns_av_R_equivalents 0.0258
_diffrn_reflns_av_sigmaI/netI 0.0593
_diffrn_reflns_limit_h_max 14
_diffrn_reflns_limit_h_min -14
_diffrn_reflns_limit_k_max 11
_diffrn_reflns_limit_k_min -11
_diffrn_reflns_limit_l_max 12
_diffrn_reflns_limit_l_min -16
_diffrn_reflns_number 7538
_diffrn_reflns_theta_full 64.98
_diffrn_reflns_theta_max 64.98
_diffrn_reflns_theta_min 3.23
_diffrn_standards_decay_% 0
_diffrn_standards_interval_count 0
_diffrn_standards_interval_time 0
_diffrn_standards_number 0
_exptl_absorpt_coefficient_mu 2.350
_exptl_absorpt_correction_T_max 0.5802
_exptl_absorpt_correction_T_min 0.4688
_exptl_absorpt_correction_type multi-scan
_exptl_absorpt_process_details sadabs
_exptl_crystal_colour yellow
_exptl_crystal_density_diffrn 1.452
_exptl_crystal_density_method 'not measured'
_exptl_crystal_description block
_exptl_crystal_F_000 736
_exptl_crystal_size_max 0.38
_exptl_crystal_size_mid 0.32
_exptl_crystal_size_min 0.26
_refine_diff_density_max 0.173
_refine_diff_density_min -0.215
_refine_diff_density_rms 0.049
_refine_ls_abs_structure_details 'Flack H D (1983), Acta Cryst. A39, 876-881'
_refine_ls_abs_structure_Flack 0.073(15)
_refine_ls_extinction_coef 0.0150(9)
_refine_ls_extinction_expression Fc^*^=kFc[1+0.001xFc^2^\l^3^/sin(2\q)]^-1/4^
_refine_ls_extinction_method SHELXL
_refine_ls_goodness_of_fit_ref 1.047
_refine_ls_hydrogen_treatment constr
_refine_ls_matrix_type full
_refine_ls_number_parameters 452
_refine_ls_number_reflns 4494
_refine_ls_number_restraints 1
_refine_ls_restrained_S_all 1.047
_refine_ls_R_factor_all 0.0419
_refine_ls_R_factor_gt 0.0413
_refine_ls_shift/su_max 0.000
_refine_ls_shift/su_mean 0.000
_refine_ls_structure_factor_coef Fsqd
_refine_ls_weighting_details 'calc w=1/[\s^2^(Fo^2^)+(0.0617P)^2^+0.1663P] where P=(Fo^2^+2Fc^2^)/3'
_refine_ls_weighting_scheme calc
_refine_ls_wR_factor_gt 0.1099
_refine_ls_wR_factor_ref 0.1106
_reflns_number_gt 4387
_reflns_number_total 4494
_reflns_threshold_expression >2sigma(I)
_cod_data_source_file ol402489e_si_002.cif
_cod_data_source_block compound_3g
_cod_original_cell_volume 1641.4(6)
_cod_original_sg_symbol_H-M 'P 21'
_cod_database_code 1513103

loop_
_symmetry_equiv_pos_as_xyz
'x, y, z'
'-x, y+1/2, -z'

loop_
_atom_site_label
_atom_site_type_symbol
_atom_site_fract_x
_atom_site_fract_y
_atom_site_fract_z
_atom_site_U_iso_or_equiv
_atom_site_adp_type
_atom_site_occupancy
_atom_site_symmetry_multiplicity
_atom_site_calc_flag
_atom_site_refinement_flags
Cl1 Cl 0.30138(8) 0.62458(10) 0.74491(9) 0.1022(3) Uani 1 1 d .
Cl2 Cl 0.49872(8) 0.56751(11) 0.52785(5) 0.0921(3) Uani 1 1 d .
O1 O -0.2736(3) 1.3442(3) 0.6199(3) 0.1233(11) Uani 1 1 d .
O2 O -0.2981(3) 1.3340(3) 0.7730(3) 0.1346(13) Uani 1 1 d .
O3 O -0.3845(3) 0.7498(5) 0.8402(3) 0.1584(19) Uani 1 1 d .
O4 O -0.2899(5) 0.8895(4) 0.9288(2) 0.163(2) Uani 1 1 d .
O5 O -0.1460(3) 0.5666(4) 0.3901(3) 0.1365(13) Uani 1 1 d .
O6 O 0.9816(3) 0.7411(4) 0.1565(3) 0.1197(10) Uani 1 1 d .
O7 O 1.0468(2) 0.5978(5) 0.2606(2) 0.1426(15) Uani 1 1 d .
O8 O 0.9369(3) 0.0702(3) 0.0441(2) 0.1173(10) Uani 1 1 d .
O9 O 1.0857(3) 0.1586(3) 0.1026(2) 0.1149(10) Uani 1 1 d .
O10 O 0.42187(16) 0.6499(2) 0.01726(18) 0.0812(6) Uani 1 1 d .
N1 N -0.2831(2) 1.2813(3) 0.6936(3) 0.0896(9) Uani 1 1 d .
N2 N -0.3234(3) 0.8479(4) 0.8514(2) 0.1054(12) Uani 1 1 d .
N3 N 0.99009(18) 0.6280(4) 0.1892(2) 0.0890(9) Uani 1 1 d .
N4 N 0.9890(3) 0.1651(4) 0.0768(2) 0.0919(9) Uani 1 1 d .
C1 C -0.1831(3) 0.7407(3) 0.5017(2) 0.0720(7) Uani 1 1 d .
C2 C -0.1701(3) 0.6571(3) 0.5921(2) 0.0699(7) Uani 1 1 d .
H2A H -0.1909 0.5645 0.5748 0.084 Uiso 1 1 calc R
C3 C -0.2518(2) 0.7050(3) 0.6705(3) 0.0709(7) Uani 1 1 d .
H3A H -0.3245 0.6689 0.6552 0.085 Uiso 1 1 calc R
H3B H -0.2290 0.6680 0.7330 0.085 Uiso 1 1 calc R
C4 C -0.26076(18) 0.8550(3) 0.67993(19) 0.0566(5) Uani 1 1 d .
C5 C -0.29168(19) 0.9230(3) 0.7636(2) 0.0636(6) Uani 1 1 d .
C6 C -0.2986(2) 1.0617(3) 0.7715(2) 0.0666(6) Uani 1 1 d .
H6A H -0.3170 1.1032 0.8301 0.080 Uiso 1 1 calc R
C7 C -0.27717(18) 1.1349(3) 0.6892(2) 0.0614(6) Uani 1 1 d .
C8 C -0.2498(2) 1.0750(3) 0.6025(2) 0.0602(6) Uani 1 1 d .
H8A H -0.2376 1.1275 0.5474 0.072 Uiso 1 1 calc R
C9 C -0.2403(2) 0.9353(2) 0.59744(18) 0.0544(5) Uani 1 1 d .
C10 C -0.2137(3) 0.8703(3) 0.50607(19) 0.0667(6) Uani 1 1 d .
H10A H -0.2180 0.9201 0.4486 0.080 Uiso 1 1 calc R
C11 C -0.1643(4) 0.6804(5) 0.4048(3) 0.0974(11) Uani 1 1 d .
H11A H -0.1672 0.7377 0.3511 0.117 Uiso 1 1 calc R
C12 C -0.0501(2) 0.6528(2) 0.6288(2) 0.0643(6) Uani 1 1 d .
C13 C 0.0272(2) 0.7530(3) 0.6113(2) 0.0710(7) Uani 1 1 d .
H13A H 0.0062 0.8280 0.5748 0.085 Uiso 1 1 calc R
C14 C 0.1338(3) 0.7448(3) 0.6464(3) 0.0758(8) Uani 1 1 d .
H14A H 0.1840 0.8133 0.6332 0.091 Uiso 1 1 calc R
C15 C 0.1658(2) 0.6359(3) 0.7004(2) 0.0725(7) Uani 1 1 d .
C16 C 0.0917(3) 0.5340(3) 0.7211(3) 0.0799(8) Uani 1 1 d .
H16A H 0.1135 0.4602 0.7585 0.096 Uiso 1 1 calc R
C17 C -0.0152(3) 0.5436(3) 0.6854(2) 0.0743(8) Uani 1 1 d .
H17A H -0.0654 0.4753 0.6995 0.089 Uiso 1 1 calc R
C18 C 0.60011(19) 0.5544(3) 0.03672(18) 0.0566(5) Uani 1 1 d .
C19 C 0.63706(17) 0.6567(2) 0.11042(18) 0.0506(5) Uani 1 1 d .
H19A H 0.6049 0.7433 0.0907 0.061 Uiso 1 1 calc R
C20 C 0.76377(19) 0.6727(3) 0.10682(19) 0.0556(5) Uani 1 1 d .
H20A H 0.7830 0.7250 0.0496 0.067 Uiso 1 1 calc R
H20B H 0.7884 0.7226 0.1639 0.067 Uiso 1 1 calc R
C21 C 0.82403(19) 0.5400(3) 0.10352(17) 0.0536(5) Uani 1 1 d .
C22 C 0.92781(19) 0.5178(3) 0.14253(19) 0.0650(6) Uani 1 1 d .
C23 C 0.9827(2) 0.3952(4) 0.1360(2) 0.0738(8) Uani 1 1 d .
H23A H 1.0523 0.3829 0.1640 0.089 Uiso 1 1 calc R
C24 C 0.9308(2) 0.2942(3) 0.0871(2) 0.0706(8) Uani 1 1 d .
C25 C 0.8272(2) 0.3087(3) 0.0457(2) 0.0650(6) Uani 1 1 d .
H25A H 0.7936 0.2374 0.0127 0.078 Uiso 1 1 calc R
C26 C 0.7741(2) 0.4319(3) 0.05426(18) 0.0561(6) Uani 1 1 d .
C27 C 0.6640(2) 0.4510(3) 0.01220(19) 0.0598(6) Uani 1 1 d .
H27A H 0.6376 0.3889 -0.0332 0.072 Uiso 1 1 calc R
C28 C 0.4888(2) 0.5669(3) -0.0059(2) 0.0686(7) Uani 1 1 d .
H28A H 0.4688 0.5059 -0.0545 0.082 Uiso 1 1 calc R
C29 C 0.59871(16) 0.6291(2) 0.21384(17) 0.0493(5) Uani 1 1 d .
C30 C 0.5746(2) 0.7367(2) 0.2743(2) 0.0605(6) Uani 1 1 d .
H30A H 0.5781 0.8239 0.2495 0.073 Uiso 1 1 calc R
C31 C 0.5457(2) 0.7179(3) 0.3699(2) 0.0683(7) Uani 1 1 d .
H31A H 0.5307 0.7916 0.4097 0.082 Uiso 1 1 calc R
C32 C 0.5392(2) 0.5895(3) 0.4063(2) 0.0637(6) Uani 1 1 d .
C33 C 0.5624(2) 0.4799(3) 0.3492(2) 0.0634(6) Uani 1 1 d .
H33A H 0.5587 0.3932 0.3747 0.076 Uiso 1 1 calc R
C34 C 0.59133(19) 0.5002(2) 0.25279(19) 0.0561(5) Uani 1 1 d .
H34A H 0.6061 0.4262 0.2133 0.067 Uiso 1 1 calc R

loop_
_atom_site_aniso_label
_atom_site_aniso_U_11
_atom_site_aniso_U_22
_atom_site_aniso_U_33
_atom_site_aniso_U_23
_atom_site_aniso_U_13
_atom_site_aniso_U_12
Cl1 0.0876(5) 0.0914(6) 0.1278(8) -0.0070(5) 0.0018(5) 0.0209(4)
Cl2 0.1034(5) 0.1178(7) 0.0551(4) 0.0040(4) 0.0079(4) -0.0181(5)
O1 0.144(3) 0.0551(13) 0.171(3) 0.0091(17) 0.028(2) -0.0111(14)
O2 0.158(3) 0.0886(18) 0.158(3) -0.057(2) 0.025(3) -0.0051(18)
O3 0.127(2) 0.173(4) 0.176(4) 0.098(3) 0.078(2) 0.008(3)
O4 0.275(6) 0.151(3) 0.0635(16) 0.0281(19) 0.033(2) 0.107(3)
O5 0.166(3) 0.100(2) 0.145(3) -0.057(2) 0.044(2) -0.015(2)
O6 0.0880(17) 0.105(2) 0.166(3) -0.042(2) -0.0041(18) -0.0166(15)
O7 0.0713(14) 0.233(4) 0.123(2) -0.035(3) -0.0349(16) 0.000(2)
O8 0.156(3) 0.0856(17) 0.112(2) -0.0021(16) 0.0439(19) 0.0465(19)
O9 0.1027(18) 0.134(2) 0.1082(19) 0.0347(17) 0.0423(15) 0.0652(17)
O10 0.0584(10) 0.0886(14) 0.0967(15) 0.0133(12) -0.0005(10) 0.0082(10)
N1 0.0776(15) 0.0622(15) 0.129(3) -0.0160(19) 0.0106(16) -0.0112(12)
N2 0.111(2) 0.130(3) 0.076(2) 0.042(2) 0.0440(17) 0.062(2)
N3 0.0428(10) 0.133(3) 0.0915(19) -0.0333(19) 0.0032(11) 0.0000(13)
N4 0.105(2) 0.094(2) 0.0776(18) 0.0179(16) 0.0426(16) 0.0443(18)
C1 0.0872(17) 0.0622(16) 0.0665(16) -0.0108(14) 0.0054(13) -0.0151(14)
C2 0.0816(16) 0.0416(12) 0.0867(19) -0.0048(12) 0.0095(14) -0.0136(11)
C3 0.0665(14) 0.0567(14) 0.090(2) 0.0166(13) 0.0088(13) -0.0125(11)
C4 0.0468(10) 0.0612(13) 0.0618(14) 0.0080(11) 0.0030(10) -0.0054(9)
C5 0.0480(11) 0.0848(18) 0.0583(14) 0.0131(13) 0.0109(10) 0.0117(11)
C6 0.0527(11) 0.0839(18) 0.0633(14) -0.0086(14) 0.0046(10) 0.0110(12)
C7 0.0485(11) 0.0547(13) 0.0809(17) -0.0094(13) 0.0036(11) -0.0049(9)
C8 0.0585(11) 0.0553(13) 0.0669(15) 0.0109(12) 0.0015(10) -0.0097(10)
C9 0.0577(12) 0.0527(12) 0.0528(13) 0.0036(10) 0.0020(10) -0.0087(10)
C10 0.0834(16) 0.0666(16) 0.0501(13) 0.0025(12) 0.0036(12) -0.0108(13)
C11 0.114(3) 0.093(3) 0.085(2) -0.031(2) 0.017(2) -0.015(2)
C12 0.0775(15) 0.0400(11) 0.0756(16) -0.0063(11) 0.0191(13) -0.0009(10)
C13 0.0789(16) 0.0467(13) 0.0875(19) 0.0074(13) 0.0120(14) -0.0020(12)
C14 0.0771(16) 0.0582(15) 0.092(2) -0.0020(15) 0.0153(15) -0.0079(13)
C15 0.0798(16) 0.0544(14) 0.0835(18) -0.0104(14) 0.0190(14) 0.0131(12)
C16 0.100(2) 0.0522(15) 0.088(2) 0.0048(13) 0.0230(17) 0.0169(14)
C17 0.0890(19) 0.0452(13) 0.089(2) 0.0026(13) 0.0234(15) -0.0029(12)
C18 0.0560(11) 0.0585(13) 0.0552(12) 0.0049(11) 0.0027(10) -0.0018(10)
C19 0.0490(10) 0.0464(11) 0.0566(12) 0.0057(10) 0.0025(9) 0.0044(8)
C20 0.0539(11) 0.0554(12) 0.0575(13) -0.0005(10) 0.0073(10) -0.0051(9)
C21 0.0512(11) 0.0613(13) 0.0486(11) 0.0022(10) 0.0109(9) 0.0010(10)
C22 0.0484(11) 0.0895(18) 0.0573(14) -0.0029(13) 0.0088(10) 0.0043(12)
C23 0.0569(13) 0.105(2) 0.0598(15) 0.0133(16) 0.0158(11) 0.0224(15)
C24 0.0737(15) 0.0772(17) 0.0613(15) 0.0106(14) 0.0282(13) 0.0235(14)
C25 0.0765(15) 0.0605(14) 0.0583(14) -0.0023(11) 0.0198(12) 0.0065(12)
C26 0.0581(12) 0.0585(13) 0.0517(12) -0.0009(10) 0.0113(10) 0.0036(10)
C27 0.0620(13) 0.0619(14) 0.0556(13) -0.0049(11) 0.0019(11) -0.0060(11)
C28 0.0635(14) 0.0726(16) 0.0694(15) 0.0073(14) -0.0046(11) -0.0069(13)
C29 0.0424(9) 0.0480(11) 0.0576(12) -0.0001(10) -0.0002(8) 0.0030(8)
C30 0.0680(13) 0.0445(11) 0.0692(15) -0.0013(11) 0.0101(11) -0.0014(10)
C31 0.0735(15) 0.0687(16) 0.0628(15) -0.0133(13) 0.0095(12) -0.0030(12)
C32 0.0570(11) 0.0765(17) 0.0577(13) 0.0035(12) 0.0005(10) -0.0055(11)
C33 0.0642(13) 0.0578(14) 0.0683(15) 0.0119(12) 0.0019(11) -0.0043(11)
C34 0.0558(11) 0.0492(12) 0.0634(14) 0.0015(11) 0.0032(10) 0.0036(9)

loop_
_atom_type_symbol
_atom_type_description
_atom_type_scat_dispersion_real
_atom_type_scat_dispersion_imag
_atom_type_scat_source
C C 0.0181 0.0091 'International Tables Vol C Tables 4.2.6.8 and 6.1.1.4'
H H 0.0000 0.0000 'International Tables Vol C Tables 4.2.6.8 and 6.1.1.4'
N N 0.0311 0.0180 'International Tables Vol C Tables 4.2.6.8 and 6.1.1.4'
O O 0.0492 0.0322 'International Tables Vol C Tables 4.2.6.8 and 6.1.1.4'
Cl Cl 0.3639 0.7018 'International Tables Vol C Tables 4.2.6.8 and 6.1.1.4'

loop_
_geom_angle_atom_site_label_1
_geom_angle_atom_site_label_2
_geom_angle_atom_site_label_3
_geom_angle
O1 N1 O2 123.1(3)
O1 N1 C7 118.8(3)
O2 N1 C7 118.2(4)
O4 N2 O3 125.2(4)
O4 N2 C5 117.4(5)
O3 N2 C5 117.4(4)
O6 N3 O7 124.4(4)
O6 N3 C22 119.1(3)
O7 N3 C22 116.5(4)
O8 N4 O9 123.9(3)
O8 N4 C24 117.7(3)
O9 N4 C24 118.5(4)
C10 C1 C11 118.3(3)
C10 C1 C2 121.5(3)
C11 C1 C2 120.2(3)
C1 C2 C12 112.3(2)
C1 C2 C3 110.0(3)
C12 C2 C3 113.0(2)
C1 C2 H2A 107.1
C12 C2 H2A 107.1
C3 C2 H2A 107.1
C4 C3 C2 114.5(2)
C4 C3 H3A 108.6
C2 C3 H3A 108.6
C4 C3 H3B 108.6
C2 C3 H3B 108.6
H3A C3 H3B 107.6
C5 C4 C9 116.1(2)
C5 C4 C3 125.2(3)
C9 C4 C3 118.7(3)
C6 C5 C4 124.5(2)
C6 C5 N2 115.0(3)
C4 C5 N2 120.4(3)
C7 C6 C5 116.8(2)
C7 C6 H6A 121.6
C5 C6 H6A 121.6
C6 C7 C8 122.2(2)
C6 C7 N1 119.0(3)
C8 C7 N1 118.8(3)
C7 C8 C9 119.7(2)
C7 C8 H8A 120.1
C9 C8 H8A 120.1
C8 C9 C4 120.6(2)
C8 C9 C10 120.4(2)
C4 C9 C10 119.0(2)
C1 C10 C9 122.0(2)
C1 C10 H10A 119.0
C9 C10 H10A 119.0
O5 C11 C1 125.3(5)
O5 C11 H11A 117.3
C1 C11 H11A 117.3
C13 C12 C17 116.9(3)
C13 C12 C2 124.1(2)
C17 C12 C2 119.0(2)
C14 C13 C12 121.9(3)
C14 C13 H13A 119.1
C12 C13 H13A 119.1
C15 C14 C13 119.9(3)
C15 C14 H14A 120.1
C13 C14 H14A 120.1
C14 C15 C16 120.6(3)
C14 C15 Cl1 120.1(2)
C16 C15 Cl1 119.2(3)
C15 C16 C17 118.8(3)
C15 C16 H16A 120.6
C17 C16 H16A 120.6
C16 C17 C12 121.9(3)
C16 C17 H17A 119.1
C12 C17 H17A 119.1
C27 C18 C28 119.8(2)
C27 C18 C19 121.6(2)
C28 C18 C19 118.6(2)
C18 C19 C29 114.54(19)
C18 C19 C20 109.83(19)
C29 C19 C20 111.04(19)
C18 C19 H19A 107.0
C29 C19 H19A 107.0
C20 C19 H19A 107.0
C21 C20 C19 113.08(19)
C21 C20 H20A 109.0
C19 C20 H20A 109.0
C21 C20 H20B 109.0
C19 C20 H20B 109.0
H20A C20 H20B 107.8
C22 C21 C26 116.9(2)
C22 C21 C20 124.5(2)
C26 C21 C20 118.5(2)
C21 C22 C23 123.3(3)
C21 C22 N3 120.8(3)
C23 C22 N3 115.9(3)
C24 C23 C22 117.4(3)
C24 C23 H23A 121.3
C22 C23 H23A 121.3
C23 C24 C25 122.7(3)
C23 C24 N4 118.2(3)
C25 C24 N4 119.0(3)
C24 C25 C26 118.5(3)
C24 C25 H25A 120.8
C26 C25 H25A 120.8
C25 C26 C21 121.2(2)
C25 C26 C27 120.2(2)
C21 C26 C27 118.6(2)
C18 C27 C26 122.1(2)
C18 C27 H27A 119.0
C26 C27 H27A 119.0
O10 C28 C18 124.8(3)
O10 C28 H28A 117.6
C18 C28 H28A 117.6
C30 C29 C34 117.8(2)
C30 C29 C19 119.1(2)
C34 C29 C19 123.1(2)
C31 C30 C29 121.6(2)
C31 C30 H30A 119.2
C29 C30 H30A 119.2
C32 C31 C30 119.3(3)
C32 C31 H31A 120.3
C30 C31 H31A 120.3
C33 C32 C31 121.2(3)
C33 C32 Cl2 120.2(2)
C31 C32 Cl2 118.6(2)
C32 C33 C34 118.9(2)
C32 C33 H33A 120.5
C34 C33 H33A 120.5
C33 C34 C29 121.2(2)
C33 C34 H34A 119.4
C29 C34 H34A 119.4

loop_
_geom_bond_atom_site_label_1
_geom_bond_atom_site_label_2
_geom_bond_distance
Cl1 C15 1.747(3)
Cl2 C32 1.753(3)
O1 N1 1.193(5)
O2 N1 1.222(5)
O3 N2 1.230(7)
O4 N2 1.206(6)
O5 C11 1.168(5)
O6 N3 1.211(5)
O7 N3 1.227(4)
O8 N4 1.216(5)
O9 N4 1.219(5)
O10 C28 1.199(4)
N1 C7 1.455(4)
N2 C5 1.468(4)
N3 C22 1.470(4)
N4 C24 1.468(4)
C1 C10 1.339(4)
C1 C11 1.475(5)
C1 C2 1.498(5)
C2 C12 1.531(4)
C2 C3 1.539(5)
C2 H2A 0.9800
C3 C4 1.498(4)
C3 H3A 0.9700
C3 H3B 0.9700
C4 C5 1.383(4)
C4 C9 1.406(4)
C5 C6 1.383(5)
C6 C7 1.369(4)
C6 H6A 0.9300
C7 C8 1.370(4)
C8 C9 1.392(4)
C8 H8A 0.9300
C9 C10 1.446(4)
C10 H10A 0.9300
C11 H11A 0.9300
C12 C13 1.386(4)
C12 C17 1.395(4)
C13 C14 1.373(4)
C13 H13A 0.9300
C14 C15 1.363(5)
C14 H14A 0.9300
C15 C16 1.381(5)
C16 C17 1.381(5)
C16 H16A 0.9300
C17 H17A 0.9300
C18 C27 1.328(4)
C18 C28 1.467(4)
C18 C19 1.497(4)
C19 C29 1.519(3)
C19 C20 1.540(3)
C19 H19A 0.9800
C20 C21 1.505(4)
C20 H20A 0.9700
C20 H20B 0.9700
C21 C22 1.377(3)
C21 C26 1.401(4)
C22 C23 1.388(4)
C23 C24 1.355(5)
C23 H23A 0.9300
C24 C25 1.379(4)
C25 C26 1.385(4)
C25 H25A 0.9300
C26 C27 1.458(3)
C27 H27A 0.9300
C28 H28A 0.9300
C29 C30 1.383(4)
C29 C34 1.388(3)
C30 C31 1.371(4)
C30 H30A 0.9300
C31 C32 1.370(4)
C31 H31A 0.9300
C32 C33 1.370(4)
C33 C34 1.383(4)
C33 H33A 0.9300
C34 H34A 0.9300

loop_
_geom_torsion_atom_site_label_1
_geom_torsion_atom_site_label_2
_geom_torsion_atom_site_label_3
_geom_torsion_atom_site_label_4
_geom_torsion
C10 C1 C2 C12 -95.4(3)
C11 C1 C2 C12 85.7(3)
C10 C1 C2 C3 31.3(4)
C11 C1 C2 C3 -147.5(3)
C1 C2 C3 C4 -42.8(3)
C12 C2 C3 C4 83.6(3)
C2 C3 C4 C5 -154.0(3)
C2 C3 C4 C9 28.4(4)
C9 C4 C5 C6 -2.9(4)
C3 C4 C5 C6 179.4(3)
C9 C4 C5 N2 175.2(3)
C3 C4 C5 N2 -2.6(4)
O4 N2 C5 C6 -43.4(4)
O3 N2 C5 C6 134.7(3)
O4 N2 C5 C4 138.3(3)
O3 N2 C5 C4 -43.5(4)
C4 C5 C6 C7 2.6(4)
N2 C5 C6 C7 -175.6(3)
C5 C6 C7 C8 -0.2(4)
C5 C6 C7 N1 -179.9(2)
O1 N1 C7 C6 -173.7(3)
O2 N1 C7 C6 6.0(4)
O1 N1 C7 C8 6.5(4)
O2 N1 C7 C8 -173.8(3)
C6 C7 C8 C9 -1.7(4)
N1 C7 C8 C9 178.0(2)
C7 C8 C9 C4 1.3(4)
C7 C8 C9 C10 178.7(2)
C5 C4 C9 C8 0.9(3)
C3 C4 C9 C8 178.7(2)
C5 C4 C9 C10 -176.5(2)
C3 C4 C9 C10 1.3(4)
C11 C1 C10 C9 176.3(3)
C2 C1 C10 C9 -2.6(4)
C8 C9 C10 C1 166.9(3)
C4 C9 C10 C1 -15.6(4)
C10 C1 C11 O5 -173.7(4)
C2 C1 C11 O5 5.2(6)
C1 C2 C12 C13 26.3(4)
C3 C2 C12 C13 -98.8(3)
C1 C2 C12 C17 -155.2(3)
C3 C2 C12 C17 79.6(3)
C17 C12 C13 C14 1.1(4)
C2 C12 C13 C14 179.6(3)
C12 C13 C14 C15 -0.3(5)
C13 C14 C15 C16 -0.6(5)
C13 C14 C15 Cl1 179.8(2)
C14 C15 C16 C17 0.6(5)
Cl1 C15 C16 C17 -179.8(2)
C15 C16 C17 C12 0.3(5)
C13 C12 C17 C16 -1.1(4)
C2 C12 C17 C16 -179.7(3)
C27 C18 C19 C29 -94.6(3)
C28 C18 C19 C29 83.0(3)
C27 C18 C19 C20 31.2(3)
C28 C18 C19 C20 -151.3(2)
C18 C19 C20 C21 -45.7(3)
C29 C19 C20 C21 82.0(2)
C19 C20 C21 C22 -149.2(2)
C19 C20 C21 C26 33.4(3)
C26 C21 C22 C23 -0.7(4)
C20 C21 C22 C23 -178.1(2)
C26 C21 C22 N3 175.5(2)
C20 C21 C22 N3 -1.9(4)
O6 N3 C22 C21 -35.2(4)
O7 N3 C22 C21 143.9(3)
O6 N3 C22 C23 141.3(3)
O7 N3 C22 C23 -39.6(4)
C21 C22 C23 C24 1.0(4)
N3 C22 C23 C24 -175.4(3)
C22 C23 C24 C25 -0.7(4)
C22 C23 C24 N4 178.1(2)
O8 N4 C24 C23 170.8(3)
O9 N4 C24 C23 -8.2(4)
O8 N4 C24 C25 -10.3(4)
O9 N4 C24 C25 170.7(3)
C23 C24 C25 C26 0.1(4)
N4 C24 C25 C26 -178.7(2)
C24 C25 C26 C21 0.2(4)
C24 C25 C26 C27 -179.5(2)
C22 C21 C26 C25 0.1(3)
C20 C21 C26 C25 177.6(2)
C22 C21 C26 C27 179.8(2)
C20 C21 C26 C27 -2.7(3)
C28 C18 C27 C26 -178.4(2)
C19 C18 C27 C26 -0.9(4)
C25 C26 C27 C18 164.5(3)
C21 C26 C27 C18 -15.2(4)
C27 C18 C28 O10 173.7(3)
C19 C18 C28 O10 -3.9(4)
C18 C19 C29 C30 -146.4(2)
C20 C19 C29 C30 88.5(2)
C18 C19 C29 C34 36.7(3)
C20 C19 C29 C34 -88.4(3)
C34 C29 C30 C31 0.8(4)
C19 C29 C30 C31 -176.3(2)
C29 C30 C31 C32 -0.8(4)
C30 C31 C32 C33 0.8(4)
C30 C31 C32 Cl2 -178.4(2)
C31 C32 C33 C34 -0.8(4)
Cl2 C32 C33 C34 178.33(19)
C32 C33 C34 C29 0.9(4)
C30 C29 C34 C33 -0.9(3)
C19 C29 C34 C33 176.1(2)
